data_4115830
loop_
_publ_author_name
'Eduardo Sola'
'Francisco Torres'
'M. Victoria Jim\'enez'
'Jose A. L\'opez'
'Silvia E. Ruiz'
'Fernando J. Lahoz'
'Anabel Elduque'
'Luis A. Oro'

_publ_contact_author_address
;
  Dr. Fernando J. Lahoz
  Departamento de Qu\'imica Inorg\'anica - I.C.M.A.
  Facultad de Ciencias
  Universidad de Zaragoza - C.S.I.C.
  50009 Zaragoza, Spain
;
_publ_contact_author_email lahoz@posta.unizar.es
_publ_contact_author_fax '+34 976 761187'
_publ_contact_author_name 'Dr. Fernando J. Lahoz'
_publ_contact_author_phone '+34 976 761147'
_publ_section_title
;
 Transmission of Trans Effects in Dinuclear Complexes
;
_journal_name_full 'Journal of the American Chemical Society'
_journal_page_first 11925
_journal_page_last 11932
_journal_paper_doi 10.1021/ja016213l
_journal_volume 123
_journal_year 2001
_chemical_formula_moiety 'C27 H56 Ir2 N6 P2'
_chemical_formula_sum 'C27 H56 Ir2 N6 P2'
_chemical_formula_weight 911.12
_chemical_name_systematic
; 
 ? 
;
_space_group_IT_number 2
_symmetry_cell_setting triclinic
_symmetry_space_group_name_Hall '-P 1'
_symmetry_space_group_name_H-M 'P -1'
_atom_sites_solution_hydrogens geom
_atom_sites_solution_primary direct
_atom_sites_solution_secondary difmap
_audit_creation_method SHELXL-97
_cell_angle_alpha 74.30(3)
_cell_angle_beta 75.73(3)
_cell_angle_gamma 69.95(3)
_cell_formula_units_Z 2
_cell_length_a 10.693(2)
_cell_length_b 12.514(3)
_cell_length_c 14.836(3)
_cell_measurement_reflns_used 98
_cell_measurement_temperature 123(1)
_cell_measurement_theta_max 22
_cell_measurement_theta_min 10
_cell_volume 1769.2(8)
_computing_cell_refinement 'XSCANS v. 2.1 (Siemens)'
_computing_data_collection 'XSCANS v. 2.1 (Siemens)'
_computing_data_reduction 'XSCANS v. 2.1 (Siemens)'
_computing_molecular_graphics 'XP program, SHELXTL v6.10,Bruker2000'
_computing_publication_material 'XCIF program, SHELXTL v6.10,Bruker'
_computing_structure_refinement 'SHELXL-97 (Sheldrick, 1997)'
_computing_structure_solution 'SHELXS-97 (Sheldrick, 1990)'
_diffrn_ambient_temperature 123(1)
_diffrn_measured_fraction_theta_full 0.981
_diffrn_measured_fraction_theta_max 0.981
_diffrn_measurement_device_type 'four circle diffractometer,Siemens P4'
_diffrn_measurement_method '\w/2\q scans'
_diffrn_radiation_monochromator graphite
_diffrn_radiation_source 'fine-focus sealed tube'
_diffrn_radiation_type MoK\a
_diffrn_radiation_wavelength 0.71073
_diffrn_reflns_av_R_equivalents 0.0452
_diffrn_reflns_av_sigmaI/netI 0.0345
_diffrn_reflns_limit_h_max 1
_diffrn_reflns_limit_h_min -13
_diffrn_reflns_limit_k_max 15
_diffrn_reflns_limit_k_min -16
_diffrn_reflns_limit_l_max 19
_diffrn_reflns_limit_l_min -19
_diffrn_reflns_number 10325
_diffrn_reflns_theta_full 28.02
_diffrn_reflns_theta_max 28.02
_diffrn_reflns_theta_min 1.77
_diffrn_standards_decay_% 0
_diffrn_standards_interval_count 100
_diffrn_standards_number 3
_exptl_absorpt_coefficient_mu 7.629
_exptl_absorpt_correction_T_max 0.3107
_exptl_absorpt_correction_T_min 0.1596
_exptl_absorpt_correction_type psi-scan
_exptl_absorpt_process_details
; 
 Azimuthal psi-scans of 12 reflections at 10\% intervals.
 Data corrected with the program XPREP (SHELXTL v. 5 Bruker)
;
_exptl_crystal_colour colorless
_exptl_crystal_density_diffrn 1.710
_exptl_crystal_description 'prismatic block'
_exptl_crystal_F_000 888
_exptl_crystal_size_max 0.38
_exptl_crystal_size_mid 0.26
_exptl_crystal_size_min 0.20
_refine_diff_density_max 1.594
_refine_diff_density_min -1.722
_refine_diff_density_rms 0.177
_refine_ls_extinction_coef 0.00069(8)
_refine_ls_extinction_expression Fc^*^=kFc[1+0.001xFc^2^\l^3^/sin(2\q)]^-1/4^
_refine_ls_extinction_method SHELXL
_refine_ls_goodness_of_fit_ref 1.064
_refine_ls_hydrogen_treatment mixed
_refine_ls_matrix_type full
_refine_ls_number_parameters 457
_refine_ls_number_reflns 8398
_refine_ls_number_restraints 0
_refine_ls_restrained_S_all 1.064
_refine_ls_R_factor_all 0.0460
_refine_ls_R_factor_gt 0.0311
_refine_ls_shift/su_max 0.139
_refine_ls_shift/su_mean 0.005
_refine_ls_structure_factor_coef Fsqd
_refine_ls_weighting_details 'w=1/[\s^2^(Fo^2^)+(0.0167P)^2^+12.3827P] where P=(Fo^2^+2Fc^2^)/3'
_refine_ls_weighting_scheme calc
_refine_ls_wR_factor_gt 0.0637
_refine_ls_wR_factor_ref 0.0714
_reflns_number_gt 6832
_reflns_number_total 8398
_reflns_threshold_expression >2sigma(I)
_cod_data_source_file ja016213l_s2_1.cif
_cod_data_source_block compound3
_cod_original_cell_volume 1769.2(6)
_cod_database_code 4115830

loop_
_symmetry_equiv_pos_as_xyz
'x, y, z'
'-x, -y, -z'

loop_
_atom_site_label
_atom_site_type_symbol
_atom_site_fract_x
_atom_site_fract_y
_atom_site_fract_z
_atom_site_U_iso_or_equiv
_atom_site_adp_type
_atom_site_occupancy
_atom_site_symmetry_multiplicity
_atom_site_calc_flag
_atom_site_refinement_flags
Ir1 Ir 0.13669(2) 0.245079(17) 0.194673(14) 0.01811(6) Uani 1 1 d .
Ir2 Ir 0.33734(2) 0.353351(18) 0.220078(14) 0.02005(6) Uani 1 1 d .
H30 H 0.237(6) 0.235(6) 0.264(5) 0.034(18) Uiso 1 1 d .
H31 H 0.056(7) 0.224(6) 0.295(5) 0.040(19) Uiso 1 1 d .
H32 H 0.405(5) 0.430(4) 0.204(4) 0.007(12) Uiso 1 1 d .
H33 H 0.473(6) 0.254(5) 0.223(5) 0.030 Uiso 1 1 d .
P1 P 0.23707(14) 0.04748(12) 0.20707(10) 0.0203(3) Uani 1 1 d .
P2 P 0.34273(15) 0.34221(13) 0.37428(10) 0.0226(3) Uani 1 1 d .
N1 N 0.2598(5) 0.3039(4) 0.0603(3) 0.0203(9) Uani 1 1 d .
N2 N 0.3467(5) 0.3546(4) 0.0749(3) 0.0225(9) Uani 1 1 d .
C1 C 0.2867(6) 0.3005(5) -0.0346(4) 0.0241(11) Uani 1 1 d .
H1 H 0.237(5) 0.259(4) -0.058(4) 0.008(12) Uiso 1 1 d .
C2 C 0.3902(6) 0.3505(5) -0.0818(4) 0.0275(12) Uani 1 1 d .
H2 H 0.430(7) 0.364(6) -0.148(6) 0.04(2) Uiso 1 1 d .
C3 C 0.4272(6) 0.3829(5) -0.0099(4) 0.0263(12) Uani 1 1 d .
H3 H 0.505(7) 0.423(6) -0.005(5) 0.04(2) Uiso 1 1 d .
N3 N 0.0498(5) 0.4232(4) 0.2021(3) 0.0218(9) Uani 1 1 d .
N4 N 0.1360(5) 0.4771(4) 0.2168(3) 0.0229(10) Uani 1 1 d .
C4 C -0.0772(6) 0.5002(6) 0.2048(5) 0.0308(13) Uani 1 1 d .
H4 H -0.146(6) 0.474(5) 0.198(4) 0.023(16) Uiso 1 1 d .
C5 C -0.0753(7) 0.6050(5) 0.2220(4) 0.0319(14) Uani 1 1 d .
H5 H -0.147(8) 0.671(7) 0.239(6) 0.05(2) Uiso 1 1 d .
C6 C 0.0596(7) 0.5855(5) 0.2294(4) 0.0316(14) Uani 1 1 d .
H6 H 0.098(6) 0.639(6) 0.239(5) 0.029(17) Uiso 1 1 d .
N5 N -0.0297(4) 0.2723(4) 0.1266(3) 0.0237(10) Uani 1 1 d .
N6 N -0.0439(5) 0.3459(4) 0.0412(4) 0.0285(11) Uani 1 1 d .
H-N6 H 0.035(7) 0.386(6) 0.001(5) 0.04(2) Uiso 1 1 d .
C7 C -0.1451(6) 0.2429(5) 0.1590(4) 0.0264(12) Uani 1 1 d .
H7 H -0.158(5) 0.188(5) 0.218(4) 0.007(13) Uiso 1 1 d .
C8 C -0.2348(6) 0.2973(6) 0.0894(5) 0.0356(15) Uani 1 1 d .
H8 H -0.319(7) 0.277(6) 0.093(5) 0.04(2) Uiso 1 1 d .
C9 C -0.1663(6) 0.3620(6) 0.0160(5) 0.0325(14) Uani 1 1 d .
H9 H -0.185(6) 0.408(6) -0.046(5) 0.030(17) Uiso 1 1 d .
C10 C 0.2463(6) -0.0236(5) 0.1063(4) 0.0285(12) Uani 1 1 d .
H10 H 0.3223 -0.0003 0.0664 0.05(2) Uiso 1 1 d R
C11 C 0.1314(7) 0.0409(6) 0.0468(5) 0.0355(15) Uani 1 1 d .
H111 H 0.126(3) 0.127(4) 0.026(3) 0.04(2) Uiso 1 1 calc R
H112 H 0.042(4) 0.033(3) 0.0872(19) 0.06(3) Uiso 1 1 calc R
H113 H 0.151(3) 0.006(3) -0.011(3) 0.05(2) Uiso 1 1 calc R
C12 C 0.2565(9) -0.1555(6) 0.1340(6) 0.050(2) Uani 1 1 d .
H121 H 0.332(5) -0.199(2) 0.173(4) 0.09(3) Uiso 1 1 calc R
H122 H 0.277(5) -0.187(2) 0.074(3) 0.06(2) Uiso 1 1 calc R
H123 H 0.168(5) -0.1658(9) 0.173(4) 0.07(3) Uiso 1 1 calc R
C13 C 0.1648(7) -0.0450(5) 0.3152(4) 0.0305(13) Uani 1 1 d .
H13 H 0.2233 -0.1390 0.3111 0.033(18) Uiso 1 1 d R
C14 C 0.1842(7) -0.0229(5) 0.4093(4) 0.0330(14) Uani 1 1 d .
H141 H 0.128(3) 0.062(3) 0.4166(13) 0.006(12) Uiso 1 1 calc R
H142 H 0.286(3) -0.034(3) 0.4068(11) 0.04(2) Uiso 1 1 calc R
H143 H 0.151(4) -0.082(3) 0.4673(19) 0.039(19) Uiso 1 1 calc R
C15 C 0.0116(7) -0.0255(6) 0.3206(5) 0.0436(18) Uani 1 1 d .
H151 H -0.0032(11) -0.040(4) 0.260(3) 0.038(19) Uiso 1 1 calc R
H152 H -0.041(2) 0.058(4) 0.327(3) 0.05(2) Uiso 1 1 calc R
H153 H -0.0213(19) -0.081(4) 0.378(3) 0.06(3) Uiso 1 1 calc R
C16 C 0.4196(6) 0.0027(5) 0.2217(4) 0.0264(12) Uani 1 1 d .
H16 H 0.4336 0.0405 0.2750 0.029(17) Uiso 1 1 d R
C17 C 0.5096(6) 0.0490(6) 0.1293(5) 0.0338(14) Uani 1 1 d .
H171 H 0.596(4) 0.045(3) 0.1444(9) 0.05(2) Uiso 1 1 calc R
H172 H 0.462(2) 0.131(3) 0.1031(19) 0.018(15) Uiso 1 1 calc R
H173 H 0.527(3) 0.001(3) 0.082(2) 0.04(2) Uiso 1 1 calc R
C18 C 0.4890(7) -0.1286(6) 0.2574(5) 0.0381(15) Uani 1 1 d .
H181 H 0.439(3) -0.1560(16) 0.318(3) 0.036(19) Uiso 1 1 calc R
H182 H 0.580(4) -0.1394(9) 0.265(3) 0.06(3) Uiso 1 1 calc R
H183 H 0.492(4) -0.172(2) 0.212(2) 0.06(3) Uiso 1 1 calc R
C19 C 0.2355(6) 0.2504(5) 0.4595(4) 0.0263(12) Uani 1 1 d .
H19 H 0.2760 0.1801 0.4163 0.033(18) Uiso 1 1 d R
C20 C 0.2684(7) 0.1959(6) 0.5614(5) 0.0382(15) Uani 1 1 d .
H201 H 0.211(4) 0.140(4) 0.5964(18) 0.06(2) Uiso 1 1 calc R
H202 H 0.246(4) 0.261(3) 0.5987(19) 0.024(16) Uiso 1 1 calc R
H203 H 0.370(4) 0.150(4) 0.5574(5) 0.09(3) Uiso 1 1 calc R
C21 C 0.0829(7) 0.3164(6) 0.4618(5) 0.0356(14) Uani 1 1 d .
H211 H 0.0655(12) 0.355(3) 0.395(2) 0.039(19) Uiso 1 1 calc R
H212 H 0.0553(16) 0.378(3) 0.501(3) 0.029(17) Uiso 1 1 calc R
H213 H 0.028(2) 0.260(2) 0.491(3) 0.038(19) Uiso 1 1 calc R
C22 C 0.2741(6) 0.4863(5) 0.4129(4) 0.0300(13) Uani 1 1 d .
H22 H 0.1729 0.5187 0.4039 0.036(19) Uiso 1 1 d R
C23 C 0.2808(8) 0.4828(6) 0.5172(5) 0.0433(17) Uani 1 1 d .
H231 H 0.227(4) 0.432(4) 0.5617(19) 0.04(2) Uiso 1 1 calc R
H232 H 0.243(5) 0.563(3) 0.5300(12) 0.07(3) Uiso 1 1 calc R
H233 H 0.377(4) 0.450(4) 0.5272(11) 0.05(2) Uiso 1 1 calc R
C24 C 0.3296(8) 0.5836(6) 0.3451(6) 0.0455(18) Uani 1 1 d .
H241 H 0.328(4) 0.583(2) 0.277(3) 0.04(2) Uiso 1 1 calc R
H242 H 0.425(4) 0.570(2) 0.353(2) 0.04(2) Uiso 1 1 calc R
H243 H 0.271(3) 0.661(3) 0.361(2) 0.06(2) Uiso 1 1 calc R
C25 C 0.5145(6) 0.2709(6) 0.4103(5) 0.0336(14) Uani 1 1 d .
H25 H 0.5030 0.2609 0.4873 0.031(17) Uiso 1 1 d R
C26 C 0.6159(7) 0.3396(7) 0.3560(6) 0.0458(18) Uani 1 1 d .
H261 H 0.583(3) 0.418(4) 0.371(3) 0.027(17) Uiso 1 1 calc R
H262 H 0.624(4) 0.347(3) 0.287(3) 0.07(3) Uiso 1 1 calc R
H263 H 0.705(4) 0.298(3) 0.375(3) 0.06(2) Uiso 1 1 calc R
C27 C 0.5720(7) 0.1437(6) 0.3957(5) 0.0410(17) Uani 1 1 d .
H271 H 0.514(4) 0.098(2) 0.437(3) 0.04(2) Uiso 1 1 calc R
H272 H 0.663(4) 0.110(2) 0.411(3) 0.05(2) Uiso 1 1 calc R
H273 H 0.575(5) 0.1427(7) 0.329(3) 0.08(3) Uiso 1 1 calc R

loop_
_atom_site_aniso_label
_atom_site_aniso_U_11
_atom_site_aniso_U_22
_atom_site_aniso_U_33
_atom_site_aniso_U_23
_atom_site_aniso_U_13
_atom_site_aniso_U_12
Ir1 0.02067(11) 0.01938(11) 0.01641(11) -0.00160(8) -0.00544(7) -0.00854(8)
Ir2 0.02444(11) 0.02217(11) 0.01795(11) -0.00361(8) -0.00559(8) -0.01138(8)
P1 0.0255(7) 0.0183(6) 0.0205(7) -0.0034(5) -0.0065(5) -0.0093(5)
P2 0.0274(7) 0.0244(7) 0.0208(7) -0.0058(6) -0.0078(5) -0.0101(6)
N1 0.027(2) 0.023(2) 0.016(2) -0.0011(17) -0.0038(17) -0.0154(19)
N2 0.026(2) 0.023(2) 0.022(2) -0.0012(18) -0.0071(18) -0.0128(19)
C1 0.028(3) 0.022(3) 0.024(3) -0.005(2) -0.008(2) -0.007(2)
C2 0.034(3) 0.028(3) 0.020(3) -0.003(2) -0.004(2) -0.011(2)
C3 0.030(3) 0.024(3) 0.025(3) -0.002(2) -0.004(2) -0.009(2)
N3 0.028(2) 0.016(2) 0.021(2) -0.0033(17) -0.0076(18) -0.0045(18)
N4 0.037(3) 0.019(2) 0.018(2) -0.0048(18) -0.0097(19) -0.0104(19)
C4 0.030(3) 0.032(3) 0.029(3) -0.005(3) -0.012(2) -0.003(3)
C5 0.045(4) 0.023(3) 0.025(3) -0.009(2) -0.012(3) 0.002(3)
C6 0.051(4) 0.017(3) 0.024(3) -0.005(2) -0.009(3) -0.005(3)
N5 0.020(2) 0.028(2) 0.024(2) -0.0046(19) -0.0074(18) -0.0066(19)
N6 0.029(3) 0.030(3) 0.025(3) 0.000(2) -0.009(2) -0.009(2)
C7 0.028(3) 0.028(3) 0.025(3) -0.002(2) -0.007(2) -0.011(2)
C8 0.024(3) 0.049(4) 0.034(4) -0.002(3) -0.006(2) -0.014(3)
C9 0.031(3) 0.037(3) 0.025(3) -0.003(3) -0.009(2) -0.005(3)
C10 0.038(3) 0.031(3) 0.024(3) -0.010(2) -0.007(2) -0.015(3)
C11 0.048(4) 0.039(4) 0.030(3) -0.013(3) -0.015(3) -0.016(3)
C12 0.069(5) 0.038(4) 0.057(5) -0.021(4) -0.029(4) -0.010(4)
C13 0.045(4) 0.026(3) 0.024(3) 0.001(2) -0.009(3) -0.016(3)
C14 0.054(4) 0.027(3) 0.023(3) 0.005(2) -0.012(3) -0.022(3)
C15 0.047(4) 0.044(4) 0.042(4) 0.013(3) -0.009(3) -0.032(3)
C16 0.029(3) 0.023(3) 0.028(3) -0.004(2) -0.009(2) -0.008(2)
C17 0.025(3) 0.037(4) 0.040(4) -0.007(3) -0.007(3) -0.010(3)
C18 0.035(3) 0.034(4) 0.043(4) -0.004(3) -0.018(3) -0.002(3)
C19 0.037(3) 0.028(3) 0.018(3) -0.002(2) -0.007(2) -0.014(2)
C20 0.052(4) 0.042(4) 0.022(3) 0.001(3) -0.010(3) -0.019(3)
C21 0.040(4) 0.041(4) 0.029(3) -0.004(3) -0.006(3) -0.019(3)
C22 0.039(3) 0.028(3) 0.031(3) -0.008(3) -0.013(3) -0.013(3)
C23 0.061(5) 0.043(4) 0.037(4) -0.020(3) -0.013(3) -0.017(4)
C24 0.067(5) 0.032(4) 0.046(4) -0.009(3) -0.012(4) -0.022(3)
C25 0.026(3) 0.047(4) 0.034(3) -0.018(3) -0.015(3) -0.005(3)
C26 0.031(3) 0.062(5) 0.057(5) -0.031(4) -0.006(3) -0.017(3)
C27 0.033(3) 0.046(4) 0.041(4) -0.011(3) -0.021(3) 0.003(3)

loop_
_atom_type_symbol
_atom_type_description
_atom_type_scat_dispersion_real
_atom_type_scat_dispersion_imag
_atom_type_scat_source
C C 0.0033 0.0016 'International Tables Vol C Tables 4.2.6.8 and 6.1.1.4'
H H 0.0000 0.0000 'International Tables Vol C Tables 4.2.6.8 and 6.1.1.4'
N N 0.0061 0.0033 'International Tables Vol C Tables 4.2.6.8 and 6.1.1.4'
P P 0.1023 0.0942 'International Tables Vol C Tables 4.2.6.8 and 6.1.1.4'
Ir Ir -1.4442 7.9887 'International Tables Vol C Tables 4.2.6.8 and 6.1.1.4'

loop_
_geom_angle_atom_site_label_1
_geom_angle_atom_site_label_2
_geom_angle_atom_site_label_3
_geom_angle
N3 Ir1 N5 84.74(18)
N3 Ir1 N1 86.55(18)
N5 Ir1 N1 92.56(17)
N3 Ir1 P1 172.22(13)
N5 Ir1 P1 101.20(14)
N1 Ir1 P1 98.11(13)
N3 Ir1 Ir2 67.05(13)
N5 Ir1 Ir2 145.18(13)
N1 Ir1 Ir2 66.78(11)
P1 Ir1 Ir2 109.00(4)
N3 Ir1 H30 88(2)
N5 Ir1 H30 168(2)
N1 Ir1 H30 97(2)
P1 Ir1 H30 85(2)
Ir2 Ir1 H30 37(2)
N3 Ir1 H31 84(3)
N5 Ir1 H31 94(3)
N1 Ir1 H31 168(3)
P1 Ir1 H31 90(3)
Ir2 Ir1 H31 103(3)
H30 Ir1 H31 75(3)
N2 Ir2 N4 87.61(17)
N2 Ir2 P2 175.75(13)
N4 Ir2 P2 96.64(13)
N2 Ir2 Ir1 67.89(12)
N4 Ir2 Ir1 67.99(12)
P2 Ir2 Ir1 113.60(5)
N2 Ir2 H30 92(2)
N4 Ir2 H30 83.8(19)
P2 Ir2 H30 89(2)
Ir1 Ir2 H30 28.8(19)
N2 Ir2 H32 97(2)
N4 Ir2 H32 98(2)
P2 Ir2 H32 83(2)
Ir1 Ir2 H32 159(2)
H30 Ir2 H32 172(3)
N2 Ir2 H33 91(2)
N4 Ir2 H33 173(2)
P2 Ir2 H33 85(2)
Ir1 Ir2 H33 105(2)
H30 Ir2 H33 90(3)
H32 Ir2 H33 89(3)
C13 P1 C16 101.7(3)
C13 P1 C10 103.7(3)
C16 P1 C10 102.7(3)
C13 P1 Ir1 114.8(2)
C16 P1 Ir1 111.99(19)
C10 P1 Ir1 119.8(2)
C25 P2 C22 106.4(3)
C25 P2 C19 103.3(3)
C22 P2 C19 104.1(3)
C25 P2 Ir2 115.2(2)
C22 P2 Ir2 114.5(2)
C19 P2 Ir2 112.15(18)
C1 N1 N2 107.4(4)
C1 N1 Ir1 141.2(4)
N2 N1 Ir1 111.2(3)
C3 N2 N1 109.0(4)
C3 N2 Ir2 136.5(4)
N1 N2 Ir2 114.1(3)
N1 C1 C2 110.0(5)
N1 C1 H1 119(3)
C2 C1 H1 131(3)
C1 C2 C3 104.9(5)
C1 C2 H2 130(4)
C3 C2 H2 125(4)
N2 C3 C2 108.6(5)
N2 C3 H3 114(4)
C2 C3 H3 137(4)
C4 N3 N4 108.3(5)
C4 N3 Ir1 135.7(4)
N4 N3 Ir1 115.7(3)
C6 N4 N3 107.0(5)
C6 N4 Ir2 143.7(4)
N3 N4 Ir2 109.2(3)
N3 C4 C5 109.4(6)
N3 C4 H4 117(4)
C5 C4 H4 133(4)
C6 C5 C4 104.5(5)
C6 C5 H5 123(5)
C4 C5 H5 131(5)
N4 C6 C5 110.8(6)
N4 C6 H6 121(4)
C5 C6 H6 128(4)
C7 N5 N6 106.5(4)
C7 N5 Ir1 131.4(4)
N6 N5 Ir1 121.2(4)
N5 N6 C9 111.7(5)
N5 N6 H-N6 121(4)
C9 N6 H-N6 127(4)
N5 C7 C8 109.7(5)
N5 C7 H7 122(3)
C8 C7 H7 128(3)
C9 C8 C7 105.0(5)
C9 C8 H8 130(4)
C7 C8 H8 124(4)
N6 C9 C8 107.0(5)
N6 C9 H9 119(4)
C8 C9 H9 133(4)
C11 C10 C12 108.5(5)
C11 C10 P1 114.0(4)
C12 C10 P1 116.2(5)
C11 C10 H10 103.0
C12 C10 H10 118.7
P1 C10 H10 95.6
C15 C13 C14 108.2(5)
C15 C13 P1 112.5(4)
C14 C13 P1 112.1(4)
C15 C13 H13 109.7
C14 C13 H13 107.7
P1 C13 H13 106.6
C18 C16 C17 109.0(5)
C18 C16 P1 117.6(4)
C17 C16 P1 111.7(4)
C18 C16 H16 101.3
C17 C16 H16 103.5
P1 C16 H16 112.4
C21 C19 C20 111.4(5)
C21 C19 P2 110.5(4)
C20 C19 P2 118.2(4)
C21 C19 H19 114.6
C20 C19 H19 108.6
P2 C19 H19 92.5
C24 C22 C23 109.8(5)
C24 C22 P2 114.5(5)
C23 C22 P2 116.0(5)
C24 C22 H22 100.3
C23 C22 H22 108.6
P2 C22 H22 106.1
C26 C25 C27 110.0(6)
C26 C25 P2 112.2(5)
C27 C25 P2 111.0(4)
C26 C25 H25 111.5
C27 C25 H25 103.2
P2 C25 H25 108.7

loop_
_geom_bond_atom_site_label_1
_geom_bond_atom_site_label_2
_geom_bond_distance
Ir1 N3 2.123(4)
Ir1 N5 2.142(4)
Ir1 N1 2.197(4)
Ir1 P1 2.3090(16)
Ir1 Ir2 3.0413(7)
Ir1 H30 1.61(7)
Ir1 H31 1.53(7)
Ir2 N2 2.127(5)
Ir2 N4 2.182(5)
Ir2 P2 2.2679(15)
Ir2 H30 2.00(7)
Ir2 H32 1.33(5)
Ir2 H33 1.55(6)
P1 C13 1.873(6)
P1 C16 1.888(6)
P1 C10 1.903(6)
P2 C25 1.886(6)
P2 C22 1.887(6)
P2 C19 1.907(6)
N1 C1 1.376(7)
N1 N2 1.376(6)
N2 C3 1.373(7)
C1 C2 1.401(8)
C1 H1 1.03(5)
C2 C3 1.417(8)
C2 H2 0.97(8)
C3 H3 1.13(7)
N3 C4 1.368(7)
N3 N4 1.398(6)
N4 C6 1.358(7)
C4 C5 1.409(9)
C4 H4 0.93(6)
C5 C6 1.405(9)
C5 H5 0.96(8)
C6 H6 0.95(7)
N5 C7 1.346(7)
N5 N6 1.358(7)
N6 C9 1.383(8)
N6 H-N6 1.09(7)
C7 C8 1.454(8)
C7 H7 0.97(5)
C8 C9 1.384(9)
C8 H8 1.00(7)
C9 H9 0.97(7)
C10 C11 1.552(9)
C10 C12 1.561(9)
C10 H10 0.9632
C11 H111 1.0202
C11 H112 1.0202
C11 H113 1.0202
C12 H121 1.0124
C12 H122 1.0124
C12 H123 1.0124
C13 C15 1.556(9)
C13 C14 1.568(8)
C13 H13 1.1377
C14 H141 1.0449
C14 H142 1.0449
C14 H143 1.0449
C15 H151 1.0183
C15 H152 1.0183
C15 H153 1.0183
C16 C18 1.555(8)
C16 C17 1.563(9)
C16 H16 1.0868
C17 H171 0.9880
C17 H172 0.9880
C17 H173 0.9880
C18 H181 0.9635
C18 H182 0.9635
C18 H183 0.9635
C19 C21 1.552(9)
C19 C20 1.554(8)
C19 H19 1.1304
C20 H201 1.0393
C20 H202 1.0393
C20 H203 1.0393
C21 H211 1.0152
C21 H212 1.0152
C21 H213 1.0152
C22 C24 1.543(9)
C22 C23 1.556(9)
C22 H22 1.0462
C23 H231 1.0017
C23 H232 1.0017
C23 H233 1.0017
C24 H241 1.0077
C24 H242 1.0077
C24 H243 1.0077
C25 C26 1.548(10)
C25 C27 1.553(9)
C25 H25 1.0957
C26 H261 0.9913
C26 H262 0.9913
C26 H263 0.9913
C27 H271 0.9799
C27 H272 0.9799
C27 H273 0.9799
